data_7703110
loop_
_publ_author_name
'Zhu, Diya'
'Qu, Zheng-Wang'
'Stephan, Douglas W.'

_publ_section_title
;
 Addition reactions and diazomethane capture by the intramolecular P-O-B
 FLP: tBu<sub>2</sub>POBcat.
;
_journal_issue 3
_journal_name_full 'Dalton transactions (Cambridge, England : 2003)'
_journal_page_first 901
_journal_page_last 910
_journal_paper_doi 10.1039/c9dt04560k
_journal_volume 49
_journal_year 2020
_chemical_formula_moiety 'C32 H50 B2 N2 O8 P2'
_chemical_formula_sum 'C32 H50 B2 N2 O8 P2'
_chemical_formula_weight 674.36
_space_group_crystal_system monoclinic
_space_group_IT_number 14
_space_group_name_Hall '-P 2ybc'
_space_group_name_H-M_alt 'P 1 21/c 1'
_symmetry_Int_Tables_number 14
_audit_creation_date 2019-11-05
_audit_creation_method
;
Olex2 1.2
(compiled 2018.05.29 svn.r3508 for OlexSys, GUI svn.r5506)
;
_audit_update_record
;
2019-11-25 deposited with the CCDC.	2019-12-20 downloaded from the CCDC.
;
_cell_angle_alpha 90
_cell_angle_beta 98.860(4)
_cell_angle_gamma 90
_cell_formula_units_Z 4
_cell_length_a 10.2242(5)
_cell_length_b 12.1371(6)
_cell_length_c 27.8749(13)
_cell_measurement_reflns_used 1884
_cell_measurement_temperature 150(2)
_cell_measurement_theta_max 22.76
_cell_measurement_theta_min 2.24
_cell_volume 3417.8(3)
_computing_cell_refinement 'Bruker SAINT'
_computing_data_collection 'Bruker APEX2'
_computing_data_reduction 'Bruker SAINT'
_computing_molecular_graphics 'Olex2 (Dolomanov et al., 2009)'
_computing_publication_material 'Olex2 (Dolomanov et al., 2009)'
_computing_structure_refinement 'olex2.refine (Bourhis et al., 2015)'
_computing_structure_solution 'SHELXS-97 (Sheldrick 2008)'
_diffrn_ambient_temperature 150.15
_diffrn_measured_fraction_theta_full 0.9973
_diffrn_measured_fraction_theta_max 0.9973
_diffrn_measurement_device_type 'Bruker APEX-II CCD'
_diffrn_measurement_method '\f and \w scans'
_diffrn_radiation_type 'Mo K\a'
_diffrn_radiation_wavelength 0.71073
_diffrn_reflns_av_R_equivalents 0.1292
_diffrn_reflns_av_unetI/netI 0.1370
_diffrn_reflns_limit_h_max 12
_diffrn_reflns_limit_h_min -12
_diffrn_reflns_limit_k_max 13
_diffrn_reflns_limit_k_min -15
_diffrn_reflns_limit_l_max 34
_diffrn_reflns_limit_l_min -29
_diffrn_reflns_number 24213
_diffrn_reflns_theta_full 26.1004
_diffrn_reflns_theta_max 26.10
_diffrn_reflns_theta_min 1.48
_diffrn_standards_number 0
_exptl_absorpt_coefficient_mu 0.179
_exptl_absorpt_correction_T_max 0.7453
_exptl_absorpt_correction_T_min 0.5918
_exptl_absorpt_correction_type multi-scan
_exptl_absorpt_process_details
;
SADABS-2016/2 (Bruker,2016/2) was used for absorption correction.
wR2(int) was 0.0772 before and 0.0655 after correction.
The Ratio of minimum to maximum transmission is 0.7940.
The \l/2 correction factor is Not present.
;
_exptl_crystal_colour colourless
_exptl_crystal_colour_primary colourless
_exptl_crystal_density_diffrn 1.3104
_exptl_crystal_description shard
_exptl_crystal_F_000 1441.5221
_exptl_crystal_size_max 0.08
_exptl_crystal_size_mid 0.07
_exptl_crystal_size_min 0.04
_refine_diff_density_max 0.7930
_refine_diff_density_min -0.8177
_refine_diff_density_rms 0.1933
_refine_ls_d_res_high 0.8077
_refine_ls_d_res_low 13.7711
_refine_ls_goodness_of_fit_ref 1.0499
_refine_ls_hydrogen_treatment constr
_refine_ls_matrix_type full
_refine_ls_number_constraints 73
_refine_ls_number_parameters 428
_refine_ls_number_reflns 6773
_refine_ls_number_restraints 0
_refine_ls_restrained_S_all 1.0499
_refine_ls_R_factor_all 0.1475
_refine_ls_R_factor_gt 0.0684
_refine_ls_shift/su_max 0.0002
_refine_ls_shift/su_mean 0.0000
_refine_ls_structure_factor_coef Fsqd
_refine_ls_weighting_details 'w=1/[\s^2^(Fo^2^)+(0.0561P)^2^] where P=(Fo^2^+2Fc^2^)/3'
_refine_ls_weighting_scheme calc
_refine_ls_wR_factor_gt 0.1226
_refine_ls_wR_factor_ref 0.1503
_reflns_Friedel_coverage 0.0
_reflns_limit_h_max 12
_reflns_limit_h_min -12
_reflns_limit_k_max 15
_reflns_limit_k_min 0
_reflns_limit_l_max 34
_reflns_limit_l_min 0
_reflns_number_gt 3793
_reflns_number_total 6773
_reflns_threshold_expression I>=2u(I)
_cod_data_source_file c9dt04560k2.cif
_cod_data_source_block final_a_CCDC1
_cod_depositor_comments 'Adding full bibliography for 7703107--7703116.cif.'
_cod_database_code 7703110
_olex2_refinement_description
;
1. Fixed Uiso
 At 1.2 times of:
  All C(H) groups, All C(H,H) groups
 At 1.5 times of:
  All C(H,H,H) groups
2.a Ternary CH refined with riding coordinates:
 C1(H1)
2.b Secondary CH2 refined with riding coordinates:
 C3(H3a,H3b)
2.c Aromatic/amide H refined with riding coordinates:
 C17(H17), C20(H20), C21(H21), C15(H15), C16(H16), C23(H23), C14(H14), C22(H22)
2.d Idealised Me refined as rotating group:
 C4(H4a,H4b,H4c), C12(H12a,H12b,H12c), C27(H27a,H27b,H27c), C32(H32a,H32b,
 H32c), C26(H26a,H26b,H26c), C6(H6a,H6b,H6c), C7(H7a,H7b,H7c), C10(H10a,H10b,
 H10c), C28(H28a,H28b,H28c), C8(H8a,H8b,H8c), C30(H30a,H30b,H30c), C31(H31a,
 H31b,H31c), C11(H11a,H11b,H11c)
;
_olex2_submission_special_instructions 'No special instructions were received'

loop_
_space_group_symop_id
_space_group_symop_operation_xyz
1 x,y,z
2 -x,y+1/2,-z+1/2
3 -x,-y,-z
4 x,-y-1/2,z-1/2

loop_
_atom_site_label
_atom_site_type_symbol
_atom_site_fract_x
_atom_site_fract_y
_atom_site_fract_z
_atom_site_U_iso_or_equiv
_atom_site_adp_type
_atom_site_occupancy
_atom_site_refinement_flags_posn
P2 P 0.08582(9) 0.47259(8) 0.37075(4) 0.0212(3) Uani 1.000000 .
P1 P 0.45133(9) 0.66657(8) 0.33585(4) 0.0200(3) Uani 1.000000 .
O3 O 0.3673(2) 0.36322(19) 0.35930(9) 0.0210(6) Uani 1.000000 .
O2 O 0.4370(2) 0.47406(19) 0.42751(9) 0.0226(6) Uani 1.000000 .
O6 O 0.0242(2) 0.75932(19) 0.34514(9) 0.0238(6) Uani 1.000000 .
O1 O 0.4548(2) 0.54264(19) 0.34774(9) 0.0215(6) Uani 1.000000 .
O8 O 0.0056(2) 0.57691(19) 0.38017(9) 0.0232(6) Uani 1.000000 .
O7 O 0.0665(2) 0.7367(2) 0.43012(9) 0.0234(6) Uani 1.000000 .
O5 O 0.2744(2) 0.86864(19) 0.39067(9) 0.0241(6) Uani 1.000000 .
O4 O 0.2608(3) 0.8955(2) 0.31019(10) 0.0312(7) Uani 1.000000 .
N2 N 0.2275(3) 0.6492(2) 0.37931(10) 0.0201(7) Uani 1.000000 .
N1 N 0.2318(3) 0.5278(2) 0.36910(11) 0.0202(7) Uani 1.000000 .
C19 C -0.0229(3) 0.8476(3) 0.36801(14) 0.0212(9) Uani 1.000000 .
C2 C 0.2681(3) 0.8353(3) 0.34491(15) 0.0225(9) Uani 1.000000 .
C24 C 0.0015(3) 0.8342(3) 0.41807(14) 0.0207(9) Uani 1.000000 .
C18 C 0.4618(4) 0.3100(3) 0.39136(14) 0.0227(9) Uani 1.000000 .
C13 C 0.5029(4) 0.3758(3) 0.43181(14) 0.0206(9) Uani 1.000000 .
C17 C 0.5123(4) 0.2051(3) 0.38803(15) 0.0260(10) Uani 1.000000 .
H17 H 0.4835(4) 0.1593(3) 0.36080(15) 0.0312(12) Uiso 1.000000 R
C25 C 0.0783(4) 0.3819(3) 0.42351(14) 0.0256(9) Uani 1.000000 .
C3 C 0.2719(4) 0.9880(3) 0.39851(15) 0.0301(10) Uani 1.000000 .
H3a H 0.3316(4) 1.0255(3) 0.37896(15) 0.0362(12) Uiso 1.000000 R
H3b H 0.1812(4) 1.0168(3) 0.38880(15) 0.0362(12) Uiso 1.000000 R
C29 C 0.0110(4) 0.4187(3) 0.31132(14) 0.0257(9) Uani 1.000000 .
C20 C -0.0829(4) 0.9409(3) 0.34678(15) 0.0272(10) Uani 1.000000 .
H20 H -0.0990(4) 0.9494(3) 0.31250(15) 0.0327(12) Uiso 1.000000 R
C5 C 0.4766(4) 0.6722(3) 0.27128(14) 0.0269(9) Uani 1.000000 .
C1 C 0.2778(3) 0.7101(3) 0.33986(14) 0.0199(9) Uani 1.000000 .
H1 H 0.2215(3) 0.6889(3) 0.30865(14) 0.0239(11) Uiso 1.000000 R
C21 C -0.1189(4) 1.0220(3) 0.37730(16) 0.0306(10) Uani 1.000000 .
H21 H -0.1587(4) 1.0882(3) 0.36387(16) 0.0367(12) Uiso 1.000000 R
C15 C 0.6480(4) 0.2339(3) 0.46536(16) 0.0324(10) Uani 1.000000 .
H15 H 0.7126(4) 0.2065(3) 0.49073(16) 0.0389(13) Uiso 1.000000 R
C16 C 0.6064(4) 0.1693(3) 0.42598(16) 0.0312(10) Uani 1.000000 .
H16 H 0.6431(4) 0.0977(3) 0.42449(16) 0.0374(12) Uiso 1.000000 R
C23 C -0.0379(4) 0.9119(3) 0.44835(15) 0.0262(10) Uani 1.000000 .
H23 H -0.0252(4) 0.9015(3) 0.48253(15) 0.0315(11) Uiso 1.000000 R
C4 C 0.3173(4) 1.0078(3) 0.45172(15) 0.0353(11) Uani 1.000000 .
H4a H 0.321(2) 1.0873(3) 0.4581(2) 0.0530(16) Uiso 1.000000 GR
H4b H 0.2550(13) 0.9733(17) 0.47058(16) 0.0530(16) Uiso 1.000000 GR
H4c H 0.4055(11) 0.9759(18) 0.4612(2) 0.0530(16) Uiso 1.000000 GR
C9 C 0.5768(4) 0.7355(3) 0.38013(14) 0.0262(9) Uani 1.000000 .
C14 C 0.5966(4) 0.3406(3) 0.46897(14) 0.0278(10) Uani 1.000000 .
H14 H 0.6259(4) 0.3864(3) 0.49615(14) 0.0333(12) Uiso 1.000000 R
C12 C 0.5347(4) 0.7257(3) 0.43085(14) 0.0314(10) Uani 1.000000 .
H12a H 0.5995(13) 0.7635(17) 0.4548(2) 0.0471(15) Uiso 1.000000 GR
H12b H 0.4475(11) 0.7595(17) 0.4302(3) 0.0471(15) Uiso 1.000000 GR
H12c H 0.530(2) 0.6477(3) 0.4397(4) 0.0471(15) Uiso 1.000000 GR
C22 C -0.0975(4) 1.0075(3) 0.42701(17) 0.0337(11) Uani 1.000000 .
H22 H -0.1239(4) 1.0637(3) 0.44723(17) 0.0404(13) Uiso 1.000000 R
C27 C 0.1335(4) 0.2659(3) 0.41814(17) 0.0404(12) Uani 1.000000 .
H27a H 0.130(2) 0.2237(8) 0.4479(4) 0.0606(18) Uiso 1.000000 GR
H27b H 0.0807(16) 0.2286(8) 0.3905(6) 0.0606(18) Uiso 1.000000 GR
H27c H 0.2257(9) 0.2711(3) 0.4126(10) 0.0606(18) Uiso 1.000000 GR
C32 C -0.0055(4) 0.5179(3) 0.27683(14) 0.0340(11) Uani 1.000000 .
H32a H -0.051(2) 0.4945(5) 0.2449(3) 0.0511(16) Uiso 1.000000 GR
H32b H -0.058(2) 0.5748(9) 0.2900(4) 0.0511(16) Uiso 1.000000 GR
H32c H 0.0818(4) 0.5476(12) 0.2736(7) 0.0511(16) Uiso 1.000000 GR
C26 C 0.1557(4) 0.4410(4) 0.46708(14) 0.0354(11) Uani 1.000000 .
H26a H 0.143(2) 0.4025(12) 0.49695(16) 0.0531(16) Uiso 1.000000 GR
H26b H 0.2500(5) 0.4415(18) 0.4641(5) 0.0531(16) Uiso 1.000000 GR
H26c H 0.1238(17) 0.5169(7) 0.4682(5) 0.0531(16) Uiso 1.000000 GR
C6 C 0.3622(4) 0.6092(4) 0.24171(14) 0.0363(11) Uani 1.000000 .
H6a H 0.3823(11) 0.5956(18) 0.2090(3) 0.0544(16) Uiso 1.000000 GR
H6b H 0.3500(16) 0.5387(9) 0.2576(5) 0.0544(16) Uiso 1.000000 GR
H6c H 0.2808(6) 0.6528(9) 0.2396(8) 0.0544(16) Uiso 1.000000 GR
C7 C 0.4827(5) 0.7893(3) 0.25086(16) 0.0420(12) Uani 1.000000 .
H7a H 0.481(3) 0.7856(4) 0.2156(2) 0.0630(18) Uiso 1.000000 GR
H7b H 0.4067(14) 0.8319(7) 0.2581(8) 0.0630(18) Uiso 1.000000 GR
H7c H 0.5649(13) 0.8250(8) 0.2658(7) 0.0630(18) Uiso 1.000000 GR
C10 C 0.7083(4) 0.6725(4) 0.38218(16) 0.0387(12) Uani 1.000000 .
H10a H 0.7705(9) 0.6971(15) 0.4104(5) 0.0581(17) Uiso 1.000000 GR
H10b H 0.6921(5) 0.5933(4) 0.3849(9) 0.0581(17) Uiso 1.000000 GR
H10c H 0.7459(13) 0.6869(17) 0.3525(4) 0.0581(17) Uiso 1.000000 GR
C28 C -0.0674(4) 0.3708(3) 0.43203(15) 0.0345(11) Uani 1.000000 .
H28a H -0.0696(4) 0.3397(18) 0.4643(4) 0.0518(17) Uiso 1.000000 GR
H28b H -0.1092(8) 0.4437(4) 0.4298(8) 0.0518(17) Uiso 1.000000 GR
H28c H -0.1153(7) 0.3222(16) 0.4073(5) 0.0518(17) Uiso 1.000000 GR
C8 C 0.6055(4) 0.6099(4) 0.26633(16) 0.0449(13) Uani 1.000000 .
H8a H 0.6115(14) 0.600(2) 0.23187(16) 0.0673(19) Uiso 1.000000 GR
H8b H 0.6817(4) 0.6527(11) 0.2818(9) 0.0673(19) Uiso 1.000000 GR
H8c H 0.6050(13) 0.5379(10) 0.2822(9) 0.0673(19) Uiso 1.000000 GR
C30 C 0.0980(5) 0.3315(4) 0.29080(16) 0.0455(13) Uani 1.000000 .
H30a H 0.0580(15) 0.3120(17) 0.2577(4) 0.0683(19) Uiso 1.000000 GR
H30b H 0.1867(9) 0.3617(9) 0.2905(9) 0.0683(19) Uiso 1.000000 GR
H30c H 0.104(2) 0.2655(9) 0.3113(6) 0.0683(19) Uiso 1.000000 GR
B1 B 0.3679(4) 0.4773(3) 0.37712(16) 0.0202(10) Uani 1.000000 .
C31 C -0.1272(4) 0.3704(4) 0.31322(16) 0.0432(12) Uani 1.000000 .
H31a H -0.1696(11) 0.351(2) 0.2803(2) 0.0648(18) Uiso 1.000000 GR
H31b H -0.1187(5) 0.3039(13) 0.3335(8) 0.0648(18) Uiso 1.000000 GR
H31c H -0.1813(9) 0.4249(9) 0.3271(9) 0.0648(18) Uiso 1.000000 GR
C11 C 0.5974(4) 0.8576(3) 0.36822(16) 0.0376(11) Uani 1.000000 .
H11a H 0.6603(19) 0.8909(6) 0.3943(5) 0.0564(17) Uiso 1.000000 GR
H11b H 0.632(2) 0.8630(3) 0.3375(5) 0.0564(17) Uiso 1.000000 GR
H11c H 0.5126(6) 0.8966(5) 0.3653(9) 0.0564(17) Uiso 1.000000 GR
B2 B 0.0822(4) 0.6824(4) 0.38446(16) 0.0230(10) Uani 1.000000 .

loop_
_atom_site_aniso_label
_atom_site_aniso_U_11
_atom_site_aniso_U_22
_atom_site_aniso_U_33
_atom_site_aniso_U_12
_atom_site_aniso_U_13
_atom_site_aniso_U_23
P2 0.0181(5) 0.0183(5) 0.0277(6) -0.0007(4) 0.0049(5) -0.0013(5)
P1 0.0175(5) 0.0171(5) 0.0268(6) 0.0007(4) 0.0080(4) 0.0013(5)
O3 0.0218(14) 0.0161(14) 0.0251(15) 0.0036(11) 0.0037(12) 0.0009(12)
O2 0.0259(15) 0.0185(14) 0.0229(15) 0.0055(12) 0.0027(12) -0.0014(12)
O6 0.0228(14) 0.0221(15) 0.0278(16) 0.0034(12) 0.0077(12) 0.0010(12)
O1 0.0211(13) 0.0145(13) 0.0304(16) 0.0020(11) 0.0091(12) 0.0026(11)
O8 0.0182(13) 0.0159(13) 0.0371(16) -0.0009(11) 0.0098(12) -0.0018(12)
O7 0.0249(15) 0.0219(14) 0.0239(15) 0.0023(12) 0.0056(12) -0.0002(12)
O5 0.0259(15) 0.0152(14) 0.0326(17) 0.0005(11) 0.0087(13) 0.0001(12)
O4 0.0376(17) 0.0227(15) 0.0356(18) 0.0030(13) 0.0127(14) 0.0091(14)
N2 0.0248(17) 0.0101(16) 0.0254(18) 0.0021(13) 0.0041(15) -0.0001(14)
N1 0.0187(16) 0.0116(16) 0.0310(19) -0.0003(13) 0.0059(14) -0.0002(14)
C19 0.0137(19) 0.021(2) 0.031(2) 0.0037(16) 0.0086(18) -0.0023(19)
C2 0.016(2) 0.022(2) 0.031(3) -0.0026(17) 0.0090(18) -0.001(2)
C24 0.0165(19) 0.018(2) 0.029(2) 0.0012(17) 0.0072(18) 0.0007(18)
C18 0.021(2) 0.022(2) 0.027(2) -0.0001(17) 0.0084(19) 0.0030(19)
C13 0.018(2) 0.019(2) 0.025(2) 0.0040(16) 0.0063(18) 0.0057(18)
C17 0.028(2) 0.015(2) 0.038(3) 0.0002(17) 0.016(2) -0.0041(19)
C25 0.022(2) 0.022(2) 0.033(3) -0.0042(17) 0.0072(19) 0.0018(19)
C3 0.036(2) 0.0099(19) 0.046(3) -0.0004(18) 0.011(2) -0.003(2)
C29 0.023(2) 0.023(2) 0.030(2) -0.0026(18) 0.0007(19) -0.0088(19)
C20 0.023(2) 0.027(2) 0.031(3) 0.0007(18) 0.0026(19) 0.002(2)
C5 0.028(2) 0.025(2) 0.030(2) 0.0001(18) 0.0095(19) 0.0025(19)
C1 0.017(2) 0.017(2) 0.025(2) -0.0005(16) 0.0039(18) 0.0020(17)
C21 0.021(2) 0.017(2) 0.054(3) 0.0063(17) 0.004(2) 0.002(2)
C15 0.025(2) 0.032(2) 0.041(3) 0.007(2) 0.008(2) 0.015(2)
C16 0.023(2) 0.026(2) 0.046(3) 0.0102(19) 0.010(2) 0.008(2)
C23 0.027(2) 0.027(2) 0.025(2) 0.0012(18) 0.0063(19) -0.0066(19)
C4 0.037(3) 0.022(2) 0.045(3) -0.003(2) 0.002(2) -0.005(2)
C9 0.019(2) 0.026(2) 0.035(3) -0.0005(18) 0.0053(19) -0.0024(19)
C14 0.025(2) 0.030(2) 0.029(2) -0.0036(19) 0.0057(19) 0.002(2)
C12 0.031(2) 0.024(2) 0.038(3) -0.0028(19) 0.002(2) -0.006(2)
C22 0.027(2) 0.024(2) 0.050(3) 0.0012(19) 0.006(2) -0.011(2)
C27 0.038(3) 0.025(2) 0.064(3) 0.005(2) 0.023(2) 0.014(2)
C32 0.030(2) 0.043(3) 0.028(2) -0.001(2) 0.001(2) -0.000(2)
C26 0.038(3) 0.045(3) 0.024(2) -0.006(2) 0.006(2) 0.007(2)
C6 0.038(3) 0.046(3) 0.027(3) -0.002(2) 0.009(2) -0.001(2)
C7 0.058(3) 0.032(3) 0.041(3) -0.001(2) 0.022(2) 0.007(2)
C10 0.021(2) 0.040(3) 0.054(3) -0.001(2) 0.000(2) -0.009(2)
C28 0.031(2) 0.032(2) 0.045(3) -0.0077(19) 0.019(2) -0.001(2)
C8 0.044(3) 0.056(3) 0.038(3) 0.020(2) 0.020(2) -0.002(2)
C30 0.058(3) 0.038(3) 0.037(3) 0.012(2) -0.003(2) -0.018(2)
B1 0.022(2) 0.015(2) 0.024(3) -0.0028(19) 0.007(2) -0.003(2)
C31 0.036(3) 0.045(3) 0.045(3) -0.015(2) -0.005(2) 0.005(2)
C11 0.030(2) 0.029(2) 0.054(3) -0.0137(19) 0.006(2) -0.000(2)
B2 0.020(2) 0.025(3) 0.025(3) -0.003(2) 0.008(2) 0.004(2)

loop_
_atom_type_symbol
_atom_type_scat_dispersion_real
_atom_type_scat_dispersion_imag
_atom_type_scat_Cromer_Mann_a1
_atom_type_scat_Cromer_Mann_a2
_atom_type_scat_Cromer_Mann_a3
_atom_type_scat_Cromer_Mann_a4
_atom_type_scat_Cromer_Mann_b1
_atom_type_scat_Cromer_Mann_b2
_atom_type_scat_Cromer_Mann_b3
_atom_type_scat_Cromer_Mann_b4
_atom_type_scat_Cromer_Mann_c
_atom_type_scat_source
_atom_type_scat_dispersion_source
C 0.00347 0.00161 2.31000 1.02000 1.58860 0.86500 20.84390 10.20750 0.56870 51.65120 0.215599998832 'International Tables Volume C Table 6.1.1.4 (pp. 500-502)' 'Henke, Gullikson and Davis, At. Data and Nucl. Data Tables, 1993, 54, 2'
B 0.00141 0.00067 2.05450 1.33260 1.09790 0.70680 23.21850 1.02100 60.34980 0.14030 -0.193200007081 'International Tables Volume C Table 6.1.1.4 (pp. 500-502)' 'Henke, Gullikson and Davis, At. Data and Nucl. Data Tables, 1993, 54, 2'
H 0.00000 0.00000 0.49300 0.32291 0.14019 0.04081 10.51090 26.12570 3.14236 57.79970 0.0030380000826 'International Tables Volume C Table 6.1.1.4 (pp. 500-502)' 'Henke, Gullikson and Davis, At. Data and Nucl. Data Tables, 1993, 54, 2'
O 0.01158 0.00611 3.04850 2.28680 1.54630 0.86700 13.27710 5.70110 0.32390 32.90890 0.250800013542 'International Tables Volume C Table 6.1.1.4 (pp. 500-502)' 'Henke, Gullikson and Davis, At. Data and Nucl. Data Tables, 1993, 54, 2'
N 0.00653 0.00323 12.21260 3.13220 2.01250 1.16630 0.00570 9.89330 28.99750 0.58260 -11.5290002823 'International Tables Volume C Table 6.1.1.4 (pp. 500-502)' 'Henke, Gullikson and Davis, At. Data and Nucl. Data Tables, 1993, 54, 2'
P 0.10434 0.09671 6.43450 4.17910 1.78000 1.49080 1.90670 27.15700 0.52600 68.16450 1.11489999294 'International Tables Volume C Table 6.1.1.4 (pp. 500-502)' 'Henke, Gullikson and Davis, At. Data and Nucl. Data Tables, 1993, 54, 2'

loop_
_geom_angle_atom_site_label_1
_geom_angle_atom_site_label_2
_geom_angle_atom_site_label_3
_geom_angle
N1 P2 O8 100.25(14)
C25 P2 O8 105.26(16)
C25 P2 N1 114.50(16)
C29 P2 O8 106.60(16)
C29 P2 N1 111.99(16)
C29 P2 C25 116.32(17)
C5 P1 O1 104.03(15)
C1 P1 O1 104.73(14)
C1 P1 C5 108.78(17)
C9 P1 O1 108.01(16)
C9 P1 C5 116.52(17)
C9 P1 C1 113.66(17)
B1 O3 C18 104.9(3)
B1 O2 C13 105.3(3)
B2 O6 C19 106.0(3)
B1 O1 P1 129.0(2)
B2 O8 P2 115.3(2)
B2 O7 C24 106.8(3)
C3 O5 C2 116.4(3)
C1 N2 N1 109.0(2)
B2 N2 N1 109.0(3)
B2 N2 C1 112.4(3)
N2 N1 P2 110.0(2)
B1 N1 P2 130.7(2)
B1 N1 N2 115.1(3)
C24 C19 O6 110.7(3)
C20 C19 O6 127.4(3)
C20 C19 C24 121.8(3)
O4 C2 O5 124.9(4)
C1 C2 O5 113.3(3)
C1 C2 O4 121.7(4)
C19 C24 O7 110.6(3)
C23 C24 O7 128.4(3)
C23 C24 C19 121.0(3)
C13 C18 O3 110.6(3)
C17 C18 O3 128.5(4)
C17 C18 C13 120.9(4)
C18 C13 O2 110.3(3)
C14 C13 O2 128.2(4)
C14 C13 C18 121.6(4)
H17 C17 C18 121.3(2)
C16 C17 C18 117.4(4)
C16 C17 H17 121.3(2)
C27 C25 P2 114.1(3)
C26 C25 P2 105.9(3)
C26 C25 C27 110.8(3)
C28 C25 P2 109.4(3)
C28 C25 C27 108.2(3)
C28 C25 C26 108.2(3)
H3a C3 O5 110.27(18)
H3b C3 O5 110.27(19)
H3b C3 H3a 108.5
C4 C3 O5 107.2(3)
C4 C3 H3a 110.3(2)
C4 C3 H3b 110.3(2)
C32 C29 P2 106.0(3)
C30 C29 P2 113.2(3)
C30 C29 C32 108.6(3)
C31 C29 P2 111.2(3)
C31 C29 C32 107.9(3)
C31 C29 C30 109.6(3)
H20 C20 C19 121.2(2)
C21 C20 C19 117.6(4)
C21 C20 H20 121.2(2)
C6 C5 P1 107.1(3)
C7 C5 P1 114.4(3)
C7 C5 C6 109.6(3)
C8 C5 P1 108.4(3)
C8 C5 C6 107.4(3)
C8 C5 C7 109.6(3)
N2 C1 P1 110.1(2)
C2 C1 P1 111.2(2)
C2 C1 N2 113.1(3)
H1 C1 P1 107.39(12)
H1 C1 N2 107.39(18)
H1 C1 C2 107.4(2)
H21 C21 C20 119.7(2)
C22 C21 C20 120.5(4)
C22 C21 H21 119.7(2)
C16 C15 H15 119.5(2)
C14 C15 H15 119.5(3)
C14 C15 C16 120.9(4)
C15 C16 C17 121.9(4)
H16 C16 C17 119.1(2)
H16 C16 C15 119.1(2)
H23 C23 C24 121.3(2)
C22 C23 C24 117.4(4)
C22 C23 H23 121.3(2)
H4a C4 C3 109.5
H4b C4 C3 109.5
H4b C4 H4a 109.5
H4c C4 C3 109.5
H4c C4 H4a 109.5
H4c C4 H4b 109.5
C12 C9 P1 108.4(2)
C10 C9 P1 108.3(3)
C10 C9 C12 107.0(3)
C11 C9 P1 113.4(3)
C11 C9 C12 109.8(3)
C11 C9 C10 109.8(3)
C15 C14 C13 117.3(4)
H14 C14 C13 121.3(2)
H14 C14 C15 121.3(3)
H12a C12 C9 109.5
H12b C12 C9 109.5
H12b C12 H12a 109.5
H12c C12 C9 109.5
H12c C12 H12a 109.5
H12c C12 H12b 109.5
C23 C22 C21 121.6(4)
H22 C22 C21 119.2(2)
H22 C22 C23 119.2(2)
H27a C27 C25 109.5
H27b C27 C25 109.5
H27b C27 H27a 109.5
H27c C27 C25 109.5
H27c C27 H27a 109.5
H27c C27 H27b 109.5
H32a C32 C29 109.5
H32b C32 C29 109.5
H32b C32 H32a 109.5
H32c C32 C29 109.5
H32c C32 H32a 109.5
H32c C32 H32b 109.5
H26a C26 C25 109.5
H26b C26 C25 109.5
H26b C26 H26a 109.5
H26c C26 C25 109.5
H26c C26 H26a 109.5
H26c C26 H26b 109.5
H6a C6 C5 109.5
H6b C6 C5 109.5
H6b C6 H6a 109.5
H6c C6 C5 109.5
H6c C6 H6a 109.5
H6c C6 H6b 109.5
H7a C7 C5 109.5
H7b C7 C5 109.5
H7b C7 H7a 109.5
H7c C7 C5 109.5
H7c C7 H7a 109.5
H7c C7 H7b 109.5
H10a C10 C9 109.5
H10b C10 C9 109.5
H10b C10 H10a 109.5
H10c C10 C9 109.5
H10c C10 H10a 109.5
H10c C10 H10b 109.5
H28a C28 C25 109.5
H28b C28 C25 109.5
H28b C28 H28a 109.5
H28c C28 C25 109.5
H28c C28 H28a 109.5
H28c C28 H28b 109.5
H8a C8 C5 109.5
H8b C8 C5 109.5
H8b C8 H8a 109.5
H8c C8 C5 109.5
H8c C8 H8a 109.5
H8c C8 H8b 109.5
H30a C30 C29 109.5
H30b C30 C29 109.5
H30b C30 H30a 109.5
H30c C30 C29 109.5
H30c C30 H30a 109.5
H30c C30 H30b 109.5
O2 B1 O3 105.9(3)
O1 B1 O3 106.3(3)
O1 B1 O2 107.1(3)
N1 B1 O3 112.2(3)
N1 B1 O2 116.7(3)
N1 B1 O1 108.1(3)
H31a C31 C29 109.5
H31b C31 C29 109.5
H31b C31 H31a 109.5
H31c C31 C29 109.5
H31c C31 H31a 109.5
H31c C31 H31b 109.5
H11a C11 C9 109.5
H11b C11 C9 109.5
H11b C11 H11a 109.5
H11c C11 C9 109.5
H11c C11 H11a 109.5
H11c C11 H11b 109.5
O8 B2 O6 109.5(3)
O7 B2 O6 105.8(3)
O7 B2 O8 109.2(3)
N2 B2 O6 111.6(3)
N2 B2 O8 105.4(3)
N2 B2 O7 115.3(3)

loop_
_geom_bond_atom_site_label_1
_geom_bond_atom_site_label_2
_geom_bond_distance
P2 O8 1.553(2)
P2 N1 1.644(3)
P2 C25 1.848(4)
P2 C29 1.835(4)
P1 O1 1.539(2)
P1 C5 1.859(4)
P1 C1 1.871(3)
P1 C9 1.839(4)
O3 C18 1.372(4)
O3 B1 1.471(5)
O2 C13 1.366(4)
O2 B1 1.472(5)
O6 C19 1.372(4)
O6 B2 1.491(5)
O1 B1 1.521(5)
O8 B2 1.496(5)
O7 C24 1.373(4)
O7 B2 1.464(5)
O5 C2 1.331(4)
O5 C3 1.465(4)
O4 C2 1.206(4)
N2 N1 1.502(4)
N2 C1 1.481(4)
N2 B2 1.568(5)
N1 B1 1.505(5)
C19 C24 1.389(5)
C19 C20 1.377(5)
C2 C1 1.530(5)
C24 C23 1.367(5)
C18 C13 1.392(5)
C18 C17 1.383(5)
C13 C14 1.367(5)
C17 H17 0.9500
C17 C16 1.386(5)
C25 C27 1.533(5)
C25 C26 1.523(5)
C25 C28 1.549(5)
C3 H3a 0.9900
C3 H3b 0.9900
C3 C4 1.504(5)
C29 C32 1.534(5)
C29 C30 1.547(5)
C29 C31 1.538(5)
C20 H20 0.9500
C20 C21 1.388(5)
C5 C6 1.529(5)
C5 C7 1.535(5)
C5 C8 1.544(5)
C1 H1 1.0000
C21 H21 0.9500
C21 C22 1.381(6)
C15 H15 0.9500
C15 C16 1.363(6)
C15 C14 1.406(5)
C16 H16 0.9500
C23 H23 0.9500
C23 C22 1.399(5)
C4 H4a 0.9800
C4 H4b 0.9800
C4 H4c 0.9800
C9 C12 1.545(5)
C9 C10 1.540(5)
C9 C11 1.540(5)
C14 H14 0.9500
C12 H12a 0.9800
C12 H12b 0.9800
C12 H12c 0.9800
C22 H22 0.9500
C27 H27a 0.9800
C27 H27b 0.9800
C27 H27c 0.9800
C32 H32a 0.9800
C32 H32b 0.9800
C32 H32c 0.9800
C26 H26a 0.9800
C26 H26b 0.9800
C26 H26c 0.9800
C6 H6a 0.9800
C6 H6b 0.9800
C6 H6c 0.9800
C7 H7a 0.9800
C7 H7b 0.9800
C7 H7c 0.9800
C10 H10a 0.9800
C10 H10b 0.9800
C10 H10c 0.9800
C28 H28a 0.9800
C28 H28b 0.9800
C28 H28c 0.9800
C8 H8a 0.9800
C8 H8b 0.9800
C8 H8c 0.9800
C30 H30a 0.9800
C30 H30b 0.9800
C30 H30c 0.9800
C31 H31a 0.9800
C31 H31b 0.9800
C31 H31c 0.9800
C11 H11a 0.9800
C11 H11b 0.9800
C11 H11c 0.9800
